data_7230176
loop_
_publ_author_name
'Perju, Elena'
'Cuervo-Reyes, Eduardo'
'Shova, Sergiu'
'Opris, Dorina M.'

_publ_section_title
;
 Synthesis of novel cyclosiloxane monomers containing push--pull moieties
 and their anionic ring opening polymerization
;
_journal_issue 14
_journal_name_full 'RSC Advances'
_journal_page_first 7569
_journal_paper_doi 10.1039/C8RA00707A
_journal_volume 8
_journal_year 2018
_chemical_formula_moiety 'C27 H44 N4 O8 Si4'
_chemical_formula_sum 'C27 H44 N4 O8 Si4'
_chemical_formula_weight 665.02
_chemical_name_systematic
;
 ? 
;
_space_group_crystal_system triclinic
_space_group_IT_number 2
_space_group_name_Hall '-P 1'
_space_group_name_H-M_alt 'P -1'
_symmetry_space_group_name_Hall '-P 1'
_symmetry_space_group_name_H-M 'P -1'
_atom_sites_solution_hydrogens geom
_atom_sites_solution_primary dual
_atom_sites_solution_secondary difmap
_audit_creation_date 2017-12-13
_audit_creation_method
;
Olex2 1.2
(compiled 2017.08.10 svn.r3458 for OlexSys, GUI svn.r5381)
;
_audit_update_record
;
2017-12-14 deposited with the CCDC.
2018-02-12 downloaded from the CCDC.
;
_cell_angle_alpha 94.797(6)
_cell_angle_beta 90.275(7)
_cell_angle_gamma 98.677(8)
_cell_formula_units_Z 2
_cell_length_a 7.1467(8)
_cell_length_b 8.3552(7)
_cell_length_c 30.714(2)
_cell_measurement_reflns_used 2454
_cell_measurement_temperature 293(2)
_cell_measurement_theta_max 22.2610
_cell_measurement_theta_min 2.0000
_cell_volume 1806.4(3)
_computing_cell_refinement 'CrysAlisPro 1.171.38.46 (Rigaku OD, 2015)'
_computing_data_collection 'CrysAlisPro 1.171.38.46 (Rigaku OD, 2015)'
_computing_data_reduction 'CrysAlisPro 1.171.38.46 (Rigaku OD, 2015)'
_computing_molecular_graphics 'Olex2 (Dolomanov et al., 2009)'
_computing_publication_material 'Olex2 (Dolomanov et al., 2009)'
_computing_structure_refinement 'ShelXL (Sheldrick, 2015)'
_computing_structure_solution 'ShelXT (Sheldrick, 2015)'
_diffrn_ambient_temperature 293(2)
_diffrn_detector 'CCD plate'
_diffrn_detector_area_resol_mean 8.0797
_diffrn_detector_type Eos
_diffrn_measured_fraction_theta_full 0.997
_diffrn_measured_fraction_theta_max 0.997
_diffrn_measurement_details
;
List of Runs (angles in degrees, time in seconds):

  # Type    Start    End  Width  t~exp~   \w     \q     \k     \f   Frames
#--------------------------------------------------------------------------
  1  \w     80.00 107.00   1.00   50.00    --   30.71 178.00 -90.00   27
  2  \w    -43.00  51.00   1.00   50.00    --   30.71 -38.00  30.00   94
  3  \w      0.00  95.00   1.00   50.00    --   30.71  38.00-150.00   95
  4  \w     87.00 113.00   1.00   50.00    --   30.71-178.00-150.00   26
  5  \w     48.00 101.00   1.00   50.00    --   30.71  57.00 -60.00   53
  6  \w     -5.00  73.00   1.00   50.00    --   30.71-105.00 -94.00   78
  7  \w    -22.00  73.00   1.00   50.00    --   30.71 -99.00   0.00   95
;
_diffrn_measurement_device 'four-circle diffractometer'
_diffrn_measurement_device_type 'Xcalibur, Eos'
_diffrn_measurement_method '\w scans'
_diffrn_orient_matrix_type 'CrysAlisPro convention (1999,Acta A55,543-557)'
_diffrn_orient_matrix_UB_11 0.0603738000
_diffrn_orient_matrix_UB_12 0.0480015000
_diffrn_orient_matrix_UB_13 0.0160642000
_diffrn_orient_matrix_UB_21 0.0722356000
_diffrn_orient_matrix_UB_22 0.0121762000
_diffrn_orient_matrix_UB_23 -0.0156664000
_diffrn_orient_matrix_UB_31 -0.0349264000
_diffrn_orient_matrix_UB_32 0.0705439000
_diffrn_orient_matrix_UB_33 -0.0058106000
_diffrn_radiation_monochromator graphite
_diffrn_radiation_probe x-ray
_diffrn_radiation_type MoK\a
_diffrn_radiation_wavelength 0.71073
_diffrn_reflns_av_R_equivalents 0.0452
_diffrn_reflns_av_unetI/netI 0.0710
_diffrn_reflns_limit_h_max 8
_diffrn_reflns_limit_h_min -8
_diffrn_reflns_limit_k_max 9
_diffrn_reflns_limit_k_min -8
_diffrn_reflns_limit_l_max 35
_diffrn_reflns_limit_l_min -35
_diffrn_reflns_number 11991
_diffrn_reflns_theta_full 24.41
_diffrn_reflns_theta_max 24.41
_diffrn_reflns_theta_min 2.00
_diffrn_source 'fine-focus sealed X-ray tube'
_diffrn_source_type 'Enhance (Mo) X-ray Source'
_exptl_absorpt_coefficient_mu 0.212
_exptl_absorpt_correction_T_max 1.00000
_exptl_absorpt_correction_T_min 0.60591
_exptl_absorpt_correction_type multi-scan
_exptl_absorpt_process_details
;
CrysAlisPro 1.171.38.46 (Rigaku Oxford Diffraction, 2015)
Empirical absorption correction using spherical harmonics,
 implemented in SCALE3 ABSPACK scaling algorithm.
;
_exptl_crystal_colour 'clear intense red'
_exptl_crystal_density_diffrn 1.223
_exptl_crystal_density_method 'not measured'
_exptl_crystal_description plate
_exptl_crystal_F_000 708
_exptl_crystal_size_max 0.4
_exptl_crystal_size_mid 0.3
_exptl_crystal_size_min 0.02
_refine_diff_density_max 0.676
_refine_diff_density_min -0.225
_refine_diff_density_rms 0.053
_refine_ls_extinction_method none
_refine_ls_goodness_of_fit_ref 1.095
_refine_ls_hydrogen_treatment constr
_refine_ls_matrix_type full
_refine_ls_number_parameters 350
_refine_ls_number_reflns 5933
_refine_ls_number_restraints 104
_refine_ls_restrained_S_all 1.113
_refine_ls_R_factor_all 0.1400
_refine_ls_R_factor_gt 0.0947
_refine_ls_shift/su_max 0.009
_refine_ls_shift/su_mean 0.001
_refine_ls_structure_factor_coef Fsqd
_refine_ls_weighting_details 'calc w=1/[\s^2^(Fo^2^)+(0.0806P)^2^+1.8453P] where P=(Fo^2^+2Fc^2^)/3'
_refine_ls_weighting_scheme calc
_refine_ls_wR_factor_gt 0.2021
_refine_ls_wR_factor_ref 0.2282
_reflns_number_gt 3848
_reflns_number_total 5933
_reflns_threshold_expression >2sigma(I)
_cod_data_source_file c8ra00707a2.cif
_cod_data_source_block shi_3741_elpe
_cod_original_cell_volume 1806.3(3)
_cod_database_code 7230176
_chemical_oxdiff_formula C30H30N4O6Si4
_chemical_oxdiff_usercomment D4DRINO2
_reflns_odcompleteness_completeness 99.96
_reflns_odcompleteness_iscentric 1
_reflns_odcompleteness_theta 30.44
_olex2_refinement_description
;
1. Fixed Uiso
 At 1.2 times of:
  All C(H) groups, All C(H,H) groups
 At 1.5 times of:
  All C(H,H,H) groups
2. Restrained distances
 H13B-H21X
 2 with sigma of 0.1
 N4-C25X \\sim N4-C25
 with sigma of 0.01
 N2-C22X \\sim N2X-C22
 with sigma of 0.01
 N2-C19 \\sim N2X-C19X
 with sigma of 0.01
 Si2-O2X \\sim Si2-O2 \\sim Si3-O2X \\sim Si3-O2 \\sim Si3-O3X \\sim Si3-O3
\\sim Si4-O3X \\sim Si4-O3
 with sigma of 0.01
 Si3-C4 \\sim Si3-C4X \\sim Si3-C5 \\sim Si3-C5X
 with sigma of 0.01
 C16-C17 \\sim C17X-C16 \\sim C18-C17 \\sim C17X-C18X \\sim C18-C19 \\sim
C18X-C19X \\sim C19-C20 ~
 C20X-C19X \\sim C20-C21 \\sim C20X-C21X \\sim C21X-C16 \\sim C21-C16
 with sigma of 0.01
3. Uiso/Uaniso restraints and constraints
Si3 \\sim C5: within 2A with sigma of 0.04 and sigma for terminal atoms of 0.08
Uanis(C25X) = Uanis(C25) = Uanis(C26) = Uanis(C26X) = Uanis(C27) = Uanis(C27X)
= Uanis(C22) = Uanis(C22X) = Uanis(C23X) = Uanis(C23) = Uanis(C24X) =
Uanis(C24) = Uanis(N3) = Uanis(N2) = Uanis(N3X) = Uanis(N2X)
Uanis(O3) = Uanis(O3X) = Uanis(O2X) = Uanis(O2)
Uanis(C5X) = Uanis(C5) = Uanis(C4X) = Uanis(C4)
Uanis(C19) = Uanis(C19X) = Uanis(C18X) = Uanis(C18) = Uanis(C17X) = Uanis(C17)
= Uanis(C21X) = Uanis(C21) = Uanis(C20X) = Uanis(C20)
4. Others
 Sof(N2X)=Sof(N3X)=Sof(C17X)=Sof(H17X)=Sof(C18X)=Sof(H18X)=Sof(C19X)=Sof(C20X)=
 Sof(H20X)=Sof(C21X)=Sof(H21X)=Sof(C22X)=Sof(C23X)=Sof(H23X)=Sof(C24X)=
 Sof(H24X)=Sof(C25X)=Sof(C26X)=Sof(H26X)=Sof(C27X)=Sof(H27X)=1-FVAR(1)
 Sof(N2)=Sof(N3)=Sof(C17)=Sof(H17)=Sof(C18)=Sof(H18)=Sof(C19)=Sof(C20)=
 Sof(H20)=Sof(C21)=Sof(H21)=Sof(C23)=Sof(H23)=Sof(C24)=Sof(H24)=Sof(C25)=
 Sof(C26)=Sof(H26)=Sof(C27)=Sof(H27)=Sof(C22)=FVAR(1)
 Sof(O2X)=Sof(O3X)=Sof(C4X)=Sof(H4XA)=Sof(H4XB)=Sof(H4XC)=Sof(C5)=Sof(H5A)=
 Sof(H5B)=Sof(H5C)=1-FVAR(2)
 Sof(O2)=Sof(O3)=Sof(C4)=Sof(H4A)=Sof(H4B)=Sof(H4C)=Sof(C5X)=Sof(H5XA)=
 Sof(H5XB)=Sof(H5XC)=FVAR(2)
5.a Riding coordinates:
 C13(H13A,H13B), C21X(H21X)
5.b Ternary CH refined with riding coordinates:
 C9(H9)
5.c Secondary CH2 refined with riding coordinates:
 C8(H8A,H8B), C12(H12A,H12B), C14(H14A,H14B)
5.d Aromatic/amide H refined with riding coordinates:
 C17(H17), C18(H18), C20(H20), C21(H21), C23(H23), C24(H24), C26(H26),
 C27(H27), C17X(H17X), C18X(H18X), C20X(H20X), C23X(H23X), C24X(H24X),
 C26X(H26X), C27X(H27X)
5.e Fitted hexagon refined as free rotating group:
 C23(C24,C25,C26,C27,C22), C22X(C23X,C24X,C25X,C26X,C27X)
5.f Idealised Me refined as rotating group:
 C1(H1A,H1B,H1C), C2(H2A,H2B,H2C), C3(H3A,H3B,H3C), C6(H6A,H6B,H6C), C7(H7A,
 H7B,H7C), C10(H10A,H10B,H10C), C15(H15A,H15B,H15C), C4(H4A,H4B,H4C), C5X(H5XA,
 H5XB,H5XC), C4X(H4XA,H4XB,H4XC), C5(H5A,H5B,H5C)
;
_olex2_submission_special_instructions 'No special instructions were received'
_oxdiff_exptl_absorpt_empirical_details
;
Empirical correction (ABSPACK) includes:
- Absorption correction using spherical harmonics
- Frame scaling
;
_oxdiff_exptl_absorpt_empirical_full_max 1.722
_oxdiff_exptl_absorpt_empirical_full_min 0.600

loop_
_space_group_symop_id
_space_group_symop_operation_xyz
1 'x, y, z'
2 '-x, -y, -z'

loop_
_atom_site_label
_atom_site_type_symbol
_atom_site_fract_x
_atom_site_fract_y
_atom_site_fract_z
_atom_site_U_iso_or_equiv
_atom_site_adp_type
_atom_site_occupancy
_atom_site_calc_flag
_atom_site_disorder_assembly
_atom_site_disorder_group
_atom_site_refinement_flags_posn
_atom_site_refinement_flags_adp
Si1 Si 0.8496(2) 0.22235(18) 0.18769(5) 0.0547(4) Uani 1 d . . . .
Si2 Si 0.7542(3) -0.15582(19) 0.16574(5) 0.0672(5) Uani 1 d . . D .
Si3 Si 0.6437(3) -0.0943(2) 0.07091(6) 0.0825(6) Uani 1 d . . D U
Si4 Si 0.7186(3) 0.28343(18) 0.09444(5) 0.0681(5) Uani 1 d . . D .
O1 O 0.7753(6) 0.0301(4) 0.18709(11) 0.0709(12) Uani 1 d A . . .
O4 O 0.7595(6) 0.2902(5) 0.14656(13) 0.0774(12) Uani 1 d A . . .
O5 O 0.6498(5) 0.5539(5) 0.30114(13) 0.0693(11) Uani 1 d . . . .
O6 O 0.3516(6) 0.4356(5) 0.28688(13) 0.0768(12) Uani 1 d . . . .
O7 O 1.3837(8) 1.5853(6) 0.60961(16) 0.0985(15) Uani 1 d B . . .
O8 O 1.1539(8) 1.7033(6) 0.63422(16) 0.1082(17) Uani 1 d B . . .
N1 N 0.2058(6) 0.8125(5) 0.33989(15) 0.0612(12) Uani 1 d B . . .
N4 N 1.2182(9) 1.6024(6) 0.60981(17) 0.0725(14) Uani 1 d . . D .
C1 C 1.1102(11) 0.2564(11) 0.1835(3) 0.123(3) Uani 1 d . . . .
H1A H 1.1657 0.2224 0.2090 0.184 Uiso 1 calc . . GR .
H1B H 1.1538 0.3699 0.1813 0.184 Uiso 1 calc . . GR .
H1C H 1.1465 0.1947 0.1580 0.184 Uiso 1 calc . . GR .
C2 C 0.9732(14) -0.2366(10) 0.1735(3) 0.136(4) Uani 1 d A . . .
H2A H 1.0756 -0.1693 0.1607 0.204 Uiso 1 calc . . GR .
H2B H 0.9614 -0.3452 0.1598 0.204 Uiso 1 calc . . GR .
H2C H 0.9985 -0.2379 0.2042 0.204 Uiso 1 calc . . GR .
C3 C 0.5581(14) -0.2766(9) 0.1917(3) 0.129(3) Uani 1 d A . . .
H3A H 0.5795 -0.2665 0.2228 0.194 Uiso 1 calc . . GR .
H3B H 0.5499 -0.3885 0.1809 0.194 Uiso 1 calc . . GR .
H3C H 0.4420 -0.2381 0.1853 0.194 Uiso 1 calc . . GR .
C6 C 0.9207(14) 0.3951(12) 0.0676(3) 0.143(4) Uani 1 d A . . .
H6A H 0.9439 0.5055 0.0803 0.215 Uiso 1 calc . . GR .
H6B H 0.8929 0.3938 0.0370 0.215 Uiso 1 calc . . GR .
H6C H 1.0309 0.3446 0.0716 0.215 Uiso 1 calc . . GR .
C7 C 0.5075(13) 0.3750(10) 0.0866(3) 0.121(3) Uani 1 d A . . .
H7A H 0.3991 0.3053 0.0963 0.182 Uiso 1 calc . . GR .
H7B H 0.4919 0.3895 0.0562 0.182 Uiso 1 calc . . GR .
H7C H 0.5200 0.4786 0.1033 0.182 Uiso 1 calc . . GR .
C8 C 0.7875(9) 0.3296(7) 0.2394(2) 0.0718(17) Uani 1 d . . . .
H8A H 0.8579 0.2938 0.2629 0.086 Uiso 1 calc . . R .
H8B H 0.8315 0.4447 0.2381 0.086 Uiso 1 calc . . R .
C9 C 0.5872(8) 0.3099(6) 0.2512(2) 0.0635(16) Uani 1 d . . . .
H9 H 0.5139 0.3114 0.2243 0.076 Uiso 1 calc . . R .
C10 C 0.5144(9) 0.1479(6) 0.2708(2) 0.0781(19) Uani 1 d . . . .
H10A H 0.5675 0.1495 0.2996 0.117 Uiso 1 calc . . GR .
H10B H 0.5516 0.0594 0.2525 0.117 Uiso 1 calc . . GR .
H10C H 0.3788 0.1342 0.2723 0.117 Uiso 1 calc . . GR .
C11 C 0.5398(9) 0.4480(6) 0.28257(18) 0.0574(14) Uani 1 d . . . .
C12 C 0.2853(9) 0.5454(7) 0.3209(2) 0.0697(16) Uani 1 d . . . .
H12A H 0.3646 0.5518 0.3469 0.084 Uiso 1 calc . . R .
H12B H 0.1568 0.5029 0.3284 0.084 Uiso 1 calc . . R .
C13 C 0.2904(8) 0.7102(7) 0.30595(19) 0.0668(16) Uani 1 d . . . .
H13A H 0.4118 0.7613 0.2961 0.080 Uiso 1 d . . R .
H13B H 0.2190 0.7035 0.2787 0.080 Uiso 1 d . . DR .
C14 C 0.0090(8) 0.8264(8) 0.3340(2) 0.0725(17) Uani 1 d . . . .
H14A H -0.0458 0.8455 0.3624 0.087 Uiso 1 calc . . R .
H14B H -0.0567 0.7242 0.3204 0.087 Uiso 1 calc . . R .
C15 C -0.0235(10) 0.9610(9) 0.3063(2) 0.101(2) Uani 1 d . . . .
H15A H 0.0237 0.9399 0.2775 0.151 Uiso 1 calc . . GR .
H15B H 0.0418 1.0627 0.3193 0.151 Uiso 1 calc . . GR .
H15C H -0.1566 0.9660 0.3044 0.151 Uiso 1 calc . . GR .
C16 C 0.3167(6) 0.9001(5) 0.37270(16) 0.0480(12) Uani 1 d . . D .
O2 O 0.740(2) -0.1568(13) 0.1129(2) 0.078(3) Uani 0.588(13) d A 1 D .
O3 O 0.7177(19) 0.1001(5) 0.0719(3) 0.078(3) Uani 0.588(13) d A 1 D .
N2 N 0.6141(13) 1.1905(10) 0.4782(3) 0.0580(7) Uani 0.552(6) d B 1 D .
N3 N 0.7788(13) 1.1675(10) 0.4848(3) 0.0580(7) Uani 0.552(6) d B 1 . .
C4 C 0.803(2) -0.162(3) 0.0287(5) 0.133(4) Uani 0.588(13) d A 1 D .
H4A H 0.9310 -0.1141 0.0363 0.200 Uiso 0.588(13) calc A 1 GR .
H4B H 0.7686 -0.1278 0.0011 0.200 Uiso 0.588(13) calc A 1 GR .
H4C H 0.7925 -0.2778 0.0269 0.200 Uiso 0.588(13) calc A 1 GR .
C5X C 0.3847(14) -0.141(2) 0.0716(6) 0.133(4) Uani 0.588(13) d A 1 D .
H5XA H 0.3473 -0.2554 0.0730 0.200 Uiso 0.588(13) calc A 1 GR .
H5XB H 0.3326 -0.1076 0.0456 0.200 Uiso 0.588(13) calc A 1 GR .
H5XC H 0.3386 -0.0832 0.0967 0.200 Uiso 0.588(13) calc A 1 GR .
C17 C 0.234(2) 1.012(2) 0.3996(5) 0.0514(9) Uani 0.552(6) d B 1 D .
H17 H 0.1088 1.0252 0.3945 0.062 Uiso 0.552(6) calc B 1 R .
C18 C 0.3361(13) 1.1047(16) 0.4336(4) 0.0514(9) Uani 0.552(6) d B 1 D .
H18 H 0.2787 1.1806 0.4506 0.062 Uiso 0.552(6) calc B 1 R .
C19 C 0.5225(12) 1.0877(13) 0.4434(3) 0.0514(9) Uani 0.552(6) d B 1 D .
C20 C 0.6020(15) 0.9720(13) 0.4175(3) 0.0514(9) Uani 0.552(6) d B 1 D .
H20 H 0.7268 0.9588 0.4229 0.062 Uiso 0.552(6) calc B 1 R .
C21 C 0.4994(10) 0.8760(17) 0.3840(3) 0.0514(9) Uani 0.552(6) d B 1 D .
H21 H 0.5531 0.7940 0.3687 0.062 Uiso 0.552(6) calc B 1 R .
C23 C 0.7986(9) 1.4052(9) 0.5410(2) 0.0580(7) Uani 0.552(6) d B 1 . .
H23 H 0.6743 1.4185 0.5351 0.070 Uiso 0.552(6) calc B 1 R .
C24 C 0.9075(12) 1.5121(9) 0.5717(3) 0.0580(7) Uani 0.552(6) d B 1 G .
H24 H 0.8561 1.5969 0.5863 0.070 Uiso 0.552(6) calc B 1 R .
C25 C 1.0932(12) 1.4922(11) 0.5805(3) 0.0580(7) Uani 0.552(6) d B 1 DG .
C26 C 1.1699(9) 1.3655(11) 0.5586(3) 0.0580(7) Uani 0.552(6) d B 1 G .
H26 H 1.2942 1.3522 0.5645 0.070 Uiso 0.552(6) calc B 1 R .
C27 C 1.0610(11) 1.2586(8) 0.5280(2) 0.0580(7) Uani 0.552(6) d B 1 G .
H27 H 1.1124 1.1738 0.5134 0.070 Uiso 0.552(6) calc B 1 R .
C22 C 0.8753(10) 1.2785(8) 0.5192(2) 0.0580(7) Uani 0.552(6) d B 1 DG .
O2X O 0.675(3) -0.1669(18) 0.1164(3) 0.078(3) Uani 0.412(13) d A 2 D .
O3X O 0.630(2) 0.0972(6) 0.0781(4) 0.078(3) Uani 0.412(13) d A 2 D .
N2X N 0.7052(15) 1.1494(12) 0.4688(3) 0.0580(7) Uani 0.448(6) d B 2 D .
N3X N 0.6532(16) 1.2561(13) 0.4953(3) 0.0580(7) Uani 0.448(6) d B 2 . .
C4X C 0.721(4) -0.192(4) 0.0202(7) 0.133(4) Uani 0.412(13) d A 2 D .
H4XA H 0.8558 -0.1627 0.0178 0.200 Uiso 0.412(13) calc A 2 GR .
H4XB H 0.6589 -0.1562 -0.0042 0.200 Uiso 0.412(13) calc A 2 GR .
H4XC H 0.6900 -0.3076 0.0203 0.200 Uiso 0.412(13) calc A 2 GR .
C5 C 0.416(2) -0.191(3) 0.0463(8) 0.133(4) Uani 0.412(13) d A 2 D U
H5A H 0.3518 -0.2641 0.0657 0.200 Uiso 0.412(13) calc A 2 GR .
H5B H 0.4372 -0.2498 0.0190 0.200 Uiso 0.412(13) calc A 2 GR .
H5C H 0.3395 -0.1088 0.0412 0.200 Uiso 0.412(13) calc A 2 GR .
C17X C 0.263(2) 1.015(3) 0.4040(6) 0.0514(9) Uani 0.448(6) d B 2 D .
H17X H 0.1383 1.0355 0.4033 0.062 Uiso 0.448(6) calc B 2 R .
C18X C 0.3846(15) 1.100(2) 0.4360(5) 0.0514(9) Uani 0.448(6) d B 2 D .
H18X H 0.3427 1.1766 0.4558 0.062 Uiso 0.448(6) calc B 2 R .
C19X C 0.5694(14) 1.0698(17) 0.4382(4) 0.0514(9) Uani 0.448(6) d B 2 D .
C20X C 0.6254(19) 0.9589(17) 0.4066(4) 0.0514(9) Uani 0.448(6) d B 2 D .
H20X H 0.7494 0.9379 0.4075 0.062 Uiso 0.448(6) calc B 2 R .
C21X C 0.5056(11) 0.878(2) 0.3736(4) 0.0514(9) Uani 0.448(6) d B 2 D .
H21X H 0.5672 0.8166 0.3530 0.062 Uiso 0.448(6) d B 2 DR .
C22X C 0.8003(11) 1.3320(11) 0.5241(3) 0.0580(7) Uani 0.448(6) d B 2 D .
C23X C 0.7641(11) 1.4658(12) 0.5510(3) 0.0580(7) Uani 0.448(6) d B 2 G .
H23X H 0.6451 1.4979 0.5504 0.070 Uiso 0.448(6) calc B 2 R .
C24X C 0.9057(16) 1.5515(12) 0.5787(4) 0.0580(7) Uani 0.448(6) d B 2 G .
H24X H 0.8815 1.6410 0.5967 0.070 Uiso 0.448(6) calc B 2 R .
C25X C 1.0835(14) 1.5035(15) 0.5795(4) 0.0580(7) Uani 0.448(6) d B 2 DG .
C26X C 1.1198(11) 1.3697(14) 0.5526(4) 0.0580(7) Uani 0.448(6) d B 2 G .
H26X H 1.2387 1.3376 0.5532 0.070 Uiso 0.448(6) calc B 2 R .
C27X C 0.9781(13) 1.2840(10) 0.5250(3) 0.0580(7) Uani 0.448(6) d B 2 G .
H27X H 1.0024 1.1945 0.5070 0.070 Uiso 0.448(6) calc B 2 R .

loop_
_atom_site_aniso_label
_atom_site_aniso_U_11
_atom_site_aniso_U_22
_atom_site_aniso_U_33
_atom_site_aniso_U_23
_atom_site_aniso_U_13
_atom_site_aniso_U_12
Si1 0.0650(11) 0.0553(9) 0.0432(8) -0.0035(7) 0.0007(7) 0.0115(8)
Si2 0.1100(15) 0.0500(9) 0.0453(9) 0.0015(7) -0.0029(9) 0.0257(9)
Si3 0.1384(19) 0.0526(10) 0.0556(11) 0.0018(8) -0.0230(11) 0.0142(11)
Si4 0.0998(14) 0.0504(9) 0.0551(10) 0.0070(7) -0.0109(9) 0.0140(9)
O1 0.111(3) 0.049(2) 0.056(2) -0.0039(17) 0.005(2) 0.024(2)
O4 0.107(3) 0.065(2) 0.061(2) 0.0051(19) -0.018(2) 0.014(2)
O5 0.058(3) 0.059(2) 0.084(3) -0.022(2) -0.004(2) 0.001(2)
O6 0.065(3) 0.071(3) 0.086(3) -0.036(2) 0.007(2) 0.005(2)
O7 0.083(4) 0.114(4) 0.095(4) 0.021(3) -0.026(3) -0.004(3)
O8 0.140(5) 0.091(3) 0.085(3) -0.028(3) -0.010(3) 0.009(3)
N1 0.044(3) 0.063(3) 0.076(3) -0.017(2) 0.002(2) 0.017(2)
N4 0.085(4) 0.071(3) 0.059(3) 0.013(3) -0.012(3) -0.002(3)
C1 0.077(6) 0.148(8) 0.141(8) -0.003(6) -0.015(5) 0.018(5)
C2 0.175(9) 0.119(7) 0.126(7) -0.025(5) -0.027(6) 0.085(7)
C3 0.185(10) 0.078(5) 0.117(7) 0.006(5) 0.050(6) -0.005(5)
C6 0.161(9) 0.152(8) 0.117(7) 0.037(6) 0.039(7) 0.009(7)
C7 0.139(8) 0.128(7) 0.104(6) 0.002(5) -0.038(5) 0.053(6)
C8 0.080(5) 0.059(4) 0.074(4) -0.007(3) 0.000(3) 0.010(3)
C9 0.055(4) 0.044(3) 0.087(4) -0.015(3) 0.009(3) 0.004(3)
C10 0.083(5) 0.051(3) 0.099(5) 0.004(3) 0.025(4) 0.005(3)
C11 0.062(4) 0.048(3) 0.059(3) -0.009(3) 0.005(3) 0.005(3)
C12 0.062(4) 0.068(4) 0.074(4) -0.007(3) 0.007(3) -0.003(3)
C13 0.060(4) 0.067(4) 0.071(4) -0.003(3) -0.003(3) 0.009(3)
C14 0.047(4) 0.089(4) 0.079(4) -0.013(3) -0.002(3) 0.015(3)
C15 0.081(5) 0.132(6) 0.099(5) 0.008(5) -0.019(4) 0.048(5)
C16 0.042(3) 0.043(3) 0.058(3) -0.003(2) 0.007(2) 0.005(2)
O2 0.125(10) 0.058(2) 0.052(2) 0.0018(15) 0.000(3) 0.018(3)
O3 0.125(10) 0.058(2) 0.052(2) 0.0018(15) 0.000(3) 0.018(3)
N2 0.0648(19) 0.0575(17) 0.0507(16) 0.0052(11) 0.0019(14) 0.0061(15)
N3 0.0648(19) 0.0575(17) 0.0507(16) 0.0052(11) 0.0019(14) 0.0061(15)
C4 0.192(11) 0.119(8) 0.086(7) -0.003(5) -0.026(7) 0.021(7)
C5X 0.192(11) 0.119(8) 0.086(7) -0.003(5) -0.026(7) 0.021(7)
C17 0.045(2) 0.0572(16) 0.052(2) -0.0019(14) 0.0057(16) 0.0095(15)
C18 0.045(2) 0.0572(16) 0.052(2) -0.0019(14) 0.0057(16) 0.0095(15)
C19 0.045(2) 0.0572(16) 0.052(2) -0.0019(14) 0.0057(16) 0.0095(15)
C20 0.045(2) 0.0572(16) 0.052(2) -0.0019(14) 0.0057(16) 0.0095(15)
C21 0.045(2) 0.0572(16) 0.052(2) -0.0019(14) 0.0057(16) 0.0095(15)
C23 0.0648(19) 0.0575(17) 0.0507(16) 0.0052(11) 0.0019(14) 0.0061(15)
C24 0.0648(19) 0.0575(17) 0.0507(16) 0.0052(11) 0.0019(14) 0.0061(15)
C25 0.0648(19) 0.0575(17) 0.0507(16) 0.0052(11) 0.0019(14) 0.0061(15)
C26 0.0648(19) 0.0575(17) 0.0507(16) 0.0052(11) 0.0019(14) 0.0061(15)
C27 0.0648(19) 0.0575(17) 0.0507(16) 0.0052(11) 0.0019(14) 0.0061(15)
C22 0.0648(19) 0.0575(17) 0.0507(16) 0.0052(11) 0.0019(14) 0.0061(15)
O2X 0.125(10) 0.058(2) 0.052(2) 0.0018(15) 0.000(3) 0.018(3)
O3X 0.125(10) 0.058(2) 0.052(2) 0.0018(15) 0.000(3) 0.018(3)
N2X 0.0648(19) 0.0575(17) 0.0507(16) 0.0052(11) 0.0019(14) 0.0061(15)
N3X 0.0648(19) 0.0575(17) 0.0507(16) 0.0052(11) 0.0019(14) 0.0061(15)
C4X 0.192(11) 0.119(8) 0.086(7) -0.003(5) -0.026(7) 0.021(7)
C5 0.192(11) 0.119(8) 0.086(7) -0.003(5) -0.026(7) 0.021(7)
C17X 0.045(2) 0.0572(16) 0.052(2) -0.0019(14) 0.0057(16) 0.0095(15)
C18X 0.045(2) 0.0572(16) 0.052(2) -0.0019(14) 0.0057(16) 0.0095(15)
C19X 0.045(2) 0.0572(16) 0.052(2) -0.0019(14) 0.0057(16) 0.0095(15)
C20X 0.045(2) 0.0572(16) 0.052(2) -0.0019(14) 0.0057(16) 0.0095(15)
C21X 0.045(2) 0.0572(16) 0.052(2) -0.0019(14) 0.0057(16) 0.0095(15)
C22X 0.0648(19) 0.0575(17) 0.0507(16) 0.0052(11) 0.0019(14) 0.0061(15)
C23X 0.0648(19) 0.0575(17) 0.0507(16) 0.0052(11) 0.0019(14) 0.0061(15)
C24X 0.0648(19) 0.0575(17) 0.0507(16) 0.0052(11) 0.0019(14) 0.0061(15)
C25X 0.0648(19) 0.0575(17) 0.0507(16) 0.0052(11) 0.0019(14) 0.0061(15)
C26X 0.0648(19) 0.0575(17) 0.0507(16) 0.0052(11) 0.0019(14) 0.0061(15)
C27X 0.0648(19) 0.0575(17) 0.0507(16) 0.0052(11) 0.0019(14) 0.0061(15)

loop_
_atom_type_symbol
_atom_type_description
_atom_type_scat_dispersion_real
_atom_type_scat_dispersion_imag
_atom_type_scat_source
C C 0.0033 0.0016 'International Tables Vol C Tables 4.2.6.8 and 6.1.1.4'
H H 0.0000 0.0000 'International Tables Vol C Tables 4.2.6.8 and 6.1.1.4'
N N 0.0061 0.0033 'International Tables Vol C Tables 4.2.6.8 and 6.1.1.4'
O O 0.0106 0.0060 'International Tables Vol C Tables 4.2.6.8 and 6.1.1.4'
Si Si 0.0817 0.0704 'International Tables Vol C Tables 4.2.6.8 and 6.1.1.4'

loop_
_geom_angle_atom_site_label_1
_geom_angle_atom_site_label_2
_geom_angle_atom_site_label_3
_geom_angle
O1 Si1 C1 109.3(3)
O1 Si1 C8 110.6(2)
O4 Si1 O1 108.8(2)
O4 Si1 C1 109.0(3)
O4 Si1 C8 111.2(3)
C8 Si1 C1 107.9(3)
O1 Si2 C2 110.0(3)
O1 Si2 C3 108.7(3)
O1 Si2 O2 109.0(4)
C2 Si2 C3 110.5(5)
O2 Si2 C2 102.4(6)
O2 Si2 C3 116.1(6)
O2X Si2 O1 109.9(6)
O2X Si2 C2 116.2(9)
O2X Si2 C3 101.0(8)
O2X Si2 O2 16.7(13)
O2 Si3 O3 106.5(6)
O2 Si3 C4 98.6(9)
O2 Si3 C5X 111.6(7)
O2 Si3 C4X 110.9(12)
O2 Si3 C5 123.8(9)
O3 Si3 C4 97.8(9)
O3 Si3 C5X 112.1(7)
O3 Si3 C4X 108.3(12)
O3 Si3 C5 122.9(9)
C5X Si3 C4 127.7(9)
O2X Si3 O2 16.8(13)
O2X Si3 O3 113.1(6)
O2X Si3 C4 111.9(11)
O2X Si3 C5X 94.9(10)
O2X Si3 O3X 110.9(8)
O2X Si3 C4X 120.2(13)
O2X Si3 C5 109.8(11)
O3X Si3 O2 111.4(6)
O3X Si3 O3 23.1(7)
O3X Si3 C4 118.0(10)
O3X Si3 C5X 89.9(8)
O3X Si3 C4X 123.4(13)
O3X Si3 C5 105.8(9)
C4X Si3 C4 20.3(11)
C4X Si3 C5X 107.5(12)
C4X Si3 C5 79.1(14)
C5 Si3 C4 99.4(12)
C5 Si3 C5X 28.4(7)
O4 Si4 C6 110.2(4)
O4 Si4 C7 107.6(3)
O4 Si4 O3 110.4(3)
O4 Si4 O3X 107.4(5)
C7 Si4 C6 110.3(5)
O3 Si4 C6 101.3(5)
O3 Si4 C7 116.9(5)
O3X Si4 C6 122.2(7)
O3X Si4 C7 97.9(6)
O3X Si4 O3 23.0(7)
Si1 O1 Si2 153.3(3)
Si1 O4 Si4 150.8(3)
C11 O6 C12 116.2(4)
C14 N1 C13 116.8(5)
C16 N1 C13 120.3(4)
C16 N1 C14 122.6(4)
O7 N4 O8 123.7(6)
O7 N4 C25 116.6(6)
O7 N4 C25X 120.6(7)
O8 N4 C25 119.6(7)
O8 N4 C25X 115.7(7)
C25 N4 C25X 5.2(9)
Si1 C1 H1A 109.5
Si1 C1 H1B 109.5
Si1 C1 H1C 109.5
H1A C1 H1B 109.5
H1A C1 H1C 109.5
H1B C1 H1C 109.5
Si2 C2 H2A 109.5
Si2 C2 H2B 109.5
Si2 C2 H2C 109.5
H2A C2 H2B 109.5
H2A C2 H2C 109.5
H2B C2 H2C 109.5
Si2 C3 H3A 109.5
Si2 C3 H3B 109.5
Si2 C3 H3C 109.5
H3A C3 H3B 109.5
H3A C3 H3C 109.5
H3B C3 H3C 109.5
Si4 C6 H6A 109.5
Si4 C6 H6B 109.5
Si4 C6 H6C 109.5
H6A C6 H6B 109.5
H6A C6 H6C 109.5
H6B C6 H6C 109.5
Si4 C7 H7A 109.5
Si4 C7 H7B 109.5
Si4 C7 H7C 109.5
H7A C7 H7B 109.5
H7A C7 H7C 109.5
H7B C7 H7C 109.5
Si1 C8 H8A 107.9
Si1 C8 H8B 107.9
H8A C8 H8B 107.2
C9 C8 Si1 117.6(4)
C9 C8 H8A 107.9
C9 C8 H8B 107.9
C8 C9 H9 107.0
C8 C9 C10 114.3(5)
C8 C9 C11 113.0(5)
C10 C9 H9 107.0
C11 C9 H9 107.0
C11 C9 C10 108.2(5)
C9 C10 H10A 109.5
C9 C10 H10B 109.5
C9 C10 H10C 109.5
H10A C10 H10B 109.5
H10A C10 H10C 109.5
H10B C10 H10C 109.5
O5 C11 O6 123.4(5)
O5 C11 C9 126.6(5)
O6 C11 C9 109.9(5)
O6 C12 H12A 109.4
O6 C12 H12B 109.4
O6 C12 C13 111.0(5)
H12A C12 H12B 108.0
C13 C12 H12A 109.4
C13 C12 H12B 109.4
N1 C13 C12 108.8(5)
N1 C13 H13A 113.3
N1 C13 H13B 109.7
C12 C13 H13A 115.9
C12 C13 H13B 109.8
H13A C13 H13B 98.8
N1 C14 H14A 108.8
N1 C14 H14B 108.8
N1 C14 C15 113.7(5)
H14A C14 H14B 107.7
C15 C14 H14A 108.8
C15 C14 H14B 108.8
C14 C15 H15A 109.5
C14 C15 H15B 109.5
C14 C15 H15C 109.5
H15A C15 H15B 109.5
H15A C15 H15C 109.5
H15B C15 H15C 109.5
N1 C16 C17 117.1(6)
N1 C16 C21 125.3(6)
N1 C16 C17X 127.0(7)
N1 C16 C21X 116.3(6)
C17 C16 C17X 10.0(10)
C21 C16 C17 117.3(7)
C21 C16 C17X 107.4(8)
C21X C16 C17 126.3(9)
C21X C16 C21 13.3(8)
C21X C16 C17X 116.6(9)
Si3 O2 Si2 148.0(9)
Si4 O3 Si3 149.9(8)
N3 N2 C19 113.1(9)
N2 N3 C22 112.9(8)
Si3 C4 H4A 109.5
Si3 C4 H4B 109.5
Si3 C4 H4C 109.5
Si3 C5X H5XA 109.5
Si3 C5X H5XB 109.5
Si3 C5X H5XC 109.5
C16 C17 H17 119.7
C18 C17 C16 120.6(10)
C18 C17 H17 119.7
C17 C18 H18 119.0
C17 C18 C19 122.1(10)
C19 C18 H18 119.0
C18 C19 N2 117.2(8)
C20 C19 N2 125.8(9)
C20 C19 C18 117.0(8)
C19 C20 H20 119.3
C21 C20 C19 121.4(10)
C21 C20 H20 119.3
C16 C21 H21 119.4
C16 C21 H21X 108.5
C20 C21 C16 121.2(9)
C20 C21 H21 119.4
C20 C21 H21X 124.3
H21 C21 H21X 26.3
C24 C23 H23 120.0
C24 C23 C22 120.0
C22 C23 H23 120.0
C23 C24 H24 120.0
C25 C24 C23 120.0
C25 C24 H24 120.0
C24 C25 N4 123.4(6)
C24 C25 C26 120.0
C26 C25 N4 116.5(6)
C25 C26 H26 120.0
C27 C26 C25 120.0
C27 C26 H26 120.0
C26 C27 H27 120.0
C22 C27 C26 120.0
C22 C27 H27 120.0
C23 C22 N3 124.4(6)
C27 C22 N3 115.5(6)
C27 C22 C23 120.0
Si3 O2X Si2 153.7(11)
Si3 O3X Si4 152.0(10)
N3X N2X C19X 116.6(12)
N2X N3X C22X 112.5(11)
Si3 C4X H4XA 109.5
Si3 C4X H4XB 109.5
Si3 C4X H4XC 109.5
H4XA C4X H4XB 109.5
H4XA C4X H4XC 109.5
H4XB C4X H4XC 109.5
Si3 C5 H5A 109.5
Si3 C5 H5B 109.5
Si3 C5 H5C 109.5
H5A C5 H5B 109.5
H5A C5 H5C 109.5
H5B C5 H5C 109.5
C16 C17X H17X 118.3
C18X C17X C16 123.4(12)
C18X C17X H17X 118.3
C17X C18X H18X 120.3
C19X C18X C17X 119.4(12)
C19X C18X H18X 120.3
C18X C19X N2X 124.3(10)
C18X C19X C20X 117.4(10)
C20X C19X N2X 118.1(9)
C19X C20X H20X 118.4
C21X C20X C19X 123.2(11)
C21X C20X H20X 118.4
C16 C21X H21X 127.1
C20X C21X C16 119.7(11)
C20X C21X H21X 113.1
C23X C22X N3X 116.9(7)
C23X C22X C27X 120.0
C27X C22X N3X 123.1(7)
C22X C23X H23X 120.0
C22X C23X C24X 120.0
C24X C23X H23X 120.0
C23X C24X H24X 120.0
C25X C24X C23X 120.0
C25X C24X H24X 120.0
C24X C25X N4 114.6(8)
C26X C25X N4 125.4(8)
C26X C25X C24X 120.0
C25X C26X H26X 120.0
C27X C26X C25X 120.0
C27X C26X H26X 120.0
C22X C27X H27X 120.0
C26X C27X C22X 120.0
C26X C27X H27X 120.0

loop_
_geom_bond_atom_site_label_1
_geom_bond_atom_site_label_2
_geom_bond_distance
Si1 O1 1.612(4)
Si1 O4 1.598(4)
Si1 C1 1.848(8)
Si1 C8 1.847(6)
Si2 O1 1.620(4)
Si2 C2 1.818(8)
Si2 C3 1.827(8)
Si2 O2 1.626(6)
Si2 O2X 1.604(6)
Si3 O2 1.618(6)
Si3 O3 1.628(5)
Si3 C4 1.837(9)
Si3 C5X 1.833(10)
Si3 O2X 1.598(6)
Si3 O3X 1.614(6)
Si3 C4X 1.824(10)
Si3 C5 1.833(10)
Si4 O4 1.620(4)
Si4 C6 1.835(9)
Si4 C7 1.815(7)
Si4 O3 1.626(5)
Si4 O3X 1.625(6)
O5 C11 1.195(6)
O6 C11 1.341(7)
O6 C12 1.461(6)
O7 N4 1.213(6)
O8 N4 1.224(6)
N1 C13 1.482(6)
N1 C14 1.441(7)
N1 C16 1.369(6)
N4 C25 1.436(7)
N4 C25X 1.448(7)
C1 H1A 0.9600
C1 H1B 0.9600
C1 H1C 0.9600
C2 H2A 0.9600
C2 H2B 0.9600
C2 H2C 0.9600
C3 H3A 0.9600
C3 H3B 0.9600
C3 H3C 0.9600
C6 H6A 0.9600
C6 H6B 0.9600
C6 H6C 0.9600
C7 H7A 0.9600
C7 H7B 0.9600
C7 H7C 0.9600
C8 H8A 0.9700
C8 H8B 0.9700
C8 C9 1.467(8)
C9 H9 0.9800
C9 C10 1.545(8)
C9 C11 1.519(7)
C10 H10A 0.9600
C10 H10B 0.9600
C10 H10C 0.9600
C12 H12A 0.9700
C12 H12B 0.9700
C12 C13 1.482(8)
C13 H13A 0.9686
C13 H13B 0.9698
C14 H14A 0.9700
C14 H14B 0.9700
C14 C15 1.510(9)
C15 H15A 0.9600
C15 H15B 0.9600
C15 H15C 0.9600
C16 C17 1.399(6)
C16 C21 1.397(7)
C16 C17X 1.400(7)
C16 C21X 1.390(7)
N2 N3 1.239(12)
N2 C19 1.405(9)
N3 C22 1.446(10)
C4 H4A 0.9600
C4 H4B 0.9600
C4 H4C 0.9600
C5X H5XA 0.9600
C5X H5XB 0.9600
C5X H5XC 0.9600
C17 H17 0.9300
C17 C18 1.382(7)
C18 H18 0.9300
C18 C19 1.395(7)
C19 C20 1.390(6)
C20 H20 0.9300
C20 C21 1.387(7)
C21 H21 0.9300
C21 H21X 1.1749
C23 H23 0.9300
C23 C24 1.3900
C23 C22 1.3900
C24 H24 0.9300
C24 C25 1.3900
C25 C26 1.3900
C26 H26 0.9300
C26 C27 1.3900
C27 H27 0.9300
C27 C22 1.3900
N2X N3X 1.255(14)
N2X C19X 1.399(9)
N3X C22X 1.410(12)
C4X H4XA 0.9600
C4X H4XB 0.9600
C4X H4XC 0.9600
C5 H5A 0.9600
C5 H5B 0.9600
C5 H5C 0.9600
C17X H17X 0.9300
C17X C18X 1.385(7)
C18X H18X 0.9300
C18X C19X 1.384(7)
C19X C20X 1.390(7)
C20X H20X 0.9300
C20X C21X 1.384(7)
C21X H21X 0.9341
C22X C23X 1.3900
C22X C27X 1.3900
C23X H23X 0.9300
C23X C24X 1.3900
C24X H24X 0.9300
C24X C25X 1.3900
C25X C26X 1.3900
C26X H26X 0.9300
C26X C27X 1.3900
C27X H27X 0.9300
